data_2228366
loop_
_publ_author_name
'de Souza, Marcus V. N.'
'Pinheiro, Alessandra C.'
'Tiekink, Edward R. T.'
'Wardell, Solange M. S. V.'
'Wardell, James L.'

_publ_section_title
;
 Benzyl
 <i>N</i>-[(<i>S</i>)-2-hydroxy-1-({[(<i>E</i>)-2-hydroxy-4-methoxybenzylidene]hydrazinyl}carbonyl)ethyl]carbamate
;
_journal_coeditor_code HB5744
_journal_issue 12
_journal_name_full 'Acta Crystallographica Section E'
_journal_page_first o3253
_journal_page_last o3254
_journal_paper_doi 10.1107/S1600536810047720
_journal_volume 66
_journal_year 2010
_chemical_formula_iupac 'C19 H21 N3 O6'
_chemical_formula_moiety 'C19 H21 N3 O6'
_chemical_formula_sum 'C19 H21 N3 O6'
_chemical_formula_weight 387.39
_chemical_name_systematic
;
Benzyl <i>N</i>-[(<i>S</i>)-2-hydroxy-1-({[(<i>E</i>)-2-hydroxy-
4-methoxybenzylidene]hydrazinyl}carbonyl)ethyl]carbamate
;
_space_group_IT_number 4
_symmetry_cell_setting monoclinic
_symmetry_space_group_name_Hall 'P 2yb'
_symmetry_space_group_name_H-M 'P 1 21 1'
_atom_sites_solution_hydrogens geom
_atom_sites_solution_primary direct
_atom_sites_solution_secondary difmap
_audit_creation_method SHELXL-97
_cell_angle_alpha 90
_cell_angle_beta 103.918(2)
_cell_angle_gamma 90
_cell_formula_units_Z 2
_cell_length_a 5.1634(2)
_cell_length_b 32.3173(11)
_cell_length_c 5.7030(2)
_cell_measurement_reflns_used 9310
_cell_measurement_temperature 120(2)
_cell_measurement_theta_max 27.5
_cell_measurement_theta_min 2.9
_cell_volume 923.70(6)
_computing_cell_refinement 'DENZO (Otwinowski & Minor, 1997) and COLLECT (Hooft, 1998)'
_computing_data_collection 'COLLECT (Hooft, 1998)'
_computing_data_reduction 'DENZO (Otwinowski & Minor, 1997) and COLLECT (Hooft, 1998)'
_computing_molecular_graphics 'ORTEP-3 (Farrugia, 1997) and DIAMOND (Brandenburg, 2006)'
_computing_publication_material 'publCIF (Westrip, 2010)'
_computing_structure_refinement 'SHELXL97 (Sheldrick, 2008)'
_computing_structure_solution 'SHELXS97 (Sheldrick, 2008)'
_diffrn_ambient_temperature 120(2)
_diffrn_detector_area_resol_mean 9.091
_diffrn_measured_fraction_theta_full 0.994
_diffrn_measured_fraction_theta_max 0.994
_diffrn_measurement_device_type 'Bruker--Nonius Roper CCD camera on \k-goniostat'
_diffrn_measurement_method '\f and \w scans'
_diffrn_radiation_monochromator graphite
_diffrn_radiation_source 'Bruker-Nonius FR591 rotating anode'
_diffrn_radiation_type MoK\a
_diffrn_radiation_wavelength 0.71073
_diffrn_reflns_av_R_equivalents 0.035
_diffrn_reflns_av_sigmaI/netI 0.030
_diffrn_reflns_limit_h_max 6
_diffrn_reflns_limit_h_min -6
_diffrn_reflns_limit_k_max 41
_diffrn_reflns_limit_k_min -41
_diffrn_reflns_limit_l_max 7
_diffrn_reflns_limit_l_min -7
_diffrn_reflns_number 9676
_diffrn_reflns_theta_full 27.5
_diffrn_reflns_theta_max 27.5
_diffrn_reflns_theta_min 3.7
_diffrn_standards_decay_% 0
_diffrn_standards_number 0
_exptl_absorpt_coefficient_mu 0.105
_exptl_absorpt_correction_T_max 0.746
_exptl_absorpt_correction_T_min 0.623
_exptl_absorpt_correction_type multi-scan
_exptl_absorpt_process_details '(SADABS; Sheldrick, 2007)'
_exptl_crystal_colour colourless
_exptl_crystal_density_diffrn 1.393
_exptl_crystal_density_method 'not measured'
_exptl_crystal_description prism
_exptl_crystal_F_000 408
_exptl_crystal_size_max 0.50
_exptl_crystal_size_mid 0.32
_exptl_crystal_size_min 0.10
_refine_diff_density_max 0.14
_refine_diff_density_min -0.19
_refine_ls_abs_structure_details nd
_refine_ls_extinction_method none
_refine_ls_goodness_of_fit_ref 1.01
_refine_ls_hydrogen_treatment mixed
_refine_ls_matrix_type full
_refine_ls_number_parameters 266
_refine_ls_number_reflns 2149
_refine_ls_number_restraints 5
_refine_ls_restrained_S_all 1.01
_refine_ls_R_factor_all 0.037
_refine_ls_R_factor_gt 0.032
_refine_ls_shift/su_max 0.001
_refine_ls_shift/su_mean 0.000
_refine_ls_structure_factor_coef Fsqd
_refine_ls_weighting_details 'calc w=1/[\s^2^(Fo^2^)+(0.0441P)^2^+0.1213P] where P=(Fo^2^+2Fc^2^)/3'
_refine_ls_weighting_scheme calc
_refine_ls_wR_factor_gt 0.074
_refine_ls_wR_factor_ref 0.078
_reflns_number_gt 1954
_reflns_number_total 2151
_reflns_threshold_expression I>2\s(I)
_cod_data_source_file hb5744.cif
_cod_data_source_block I
_cod_original_sg_symbol_Hall 'P 2yb '
_cod_original_sg_symbol_H-M 'P 21'
_cod_database_code 2228366
_cod_database_fobs_code 2228366

loop_
_symmetry_equiv_pos_as_xyz
'x, y, z'
'-x, y+1/2, -z'

loop_
_atom_site_type_symbol
_atom_site_label
_atom_site_fract_x
_atom_site_fract_y
_atom_site_fract_z
_atom_site_U_iso_or_equiv
_atom_site_adp_type
_atom_site_calc_flag
_atom_site_refinement_flags
_atom_site_occupancy
_atom_site_disorder_assembly
_atom_site_disorder_group
O O1 -0.1786(3) 1.07693(5) 0.1104(3) 0.0267(3) Uani d D 1 . .
H H1O -0.050(4) 1.0606(8) 0.111(5) 0.040 Uiso d D 1 . .
O O2 -0.3856(3) 1.18463(5) 0.6089(3) 0.0345(4) Uani d . 1 . .
O O3 0.3291(3) 0.99440(5) -0.1161(3) 0.0296(4) Uani d . 1 . .
O O4 0.8158(3) 0.98932(5) -0.2785(3) 0.0292(3) Uani d D 1 . .
H H4O 0.981(2) 0.9933(11) -0.240(5) 0.044 Uiso d D 1 . .
O O5 1.1738(3) 0.91538(5) 0.3209(3) 0.0280(3) Uani d . 1 . .
O O6 0.9066(3) 0.87370(4) 0.4806(3) 0.0232(3) Uani d . 1 . .
N N1 0.2721(4) 1.03527(5) 0.2864(3) 0.0229(4) Uani d . 1 . .
N N2 0.4763(3) 1.00743(5) 0.2848(3) 0.0225(4) Uani d D 1 . .
H H2N 0.597(4) 1.0034(8) 0.415(3) 0.027 Uiso d D 1 . .
N N3 0.7233(3) 0.92467(5) 0.2328(3) 0.0214(4) Uani d D 1 . .
H H3N 0.575(3) 0.9171(8) 0.263(4) 0.026 Uiso d D 1 . .
C C1 0.1100(4) 1.08823(6) 0.5067(4) 0.0234(4) Uani d . 1 . .
C C2 -0.1163(4) 1.09787(7) 0.3212(4) 0.0225(4) Uani d . 1 . .
C C3 -0.2859(4) 1.13016(7) 0.3504(4) 0.0251(4) Uani d . 1 . .
H H3 -0.4368 1.1368 0.2240 0.030 Uiso calc R 1 . .
C C4 -0.2330(5) 1.15243(6) 0.5648(4) 0.0267(5) Uani d . 1 . .
C C5 -0.0123(5) 1.14263(8) 0.7516(4) 0.0310(5) Uani d . 1 . .
H H5 0.0222 1.1578 0.8987 0.037 Uiso calc R 1 . .
C C6 0.1537(5) 1.11119(7) 0.7217(4) 0.0291(5) Uani d . 1 . .
H H6 0.3029 1.1047 0.8500 0.035 Uiso calc R 1 . .
C C7 -0.6104(5) 1.19656(7) 0.4213(5) 0.0332(5) Uani d . 1 . .
H H7A -0.5516 1.2027 0.2740 0.050 Uiso calc R 1 . .
H H7B -0.6934 1.2212 0.4717 0.050 Uiso calc R 1 . .
H H7C -0.7403 1.1739 0.3896 0.050 Uiso calc R 1 . .
C C8 0.3021(4) 1.05654(7) 0.4826(4) 0.0243(4) Uani d . 1 . .
H H8 0.4518 1.0514 0.6132 0.029 Uiso calc R 1 . .
C C9 0.4915(4) 0.98936(6) 0.0787(4) 0.0205(4) Uani d . 1 . .
C C10 0.7381(4) 0.96234(6) 0.0944(4) 0.0194(4) Uani d . 1 . .
H H10 0.8987 0.9784 0.1799 0.023 Uiso calc R 1 . .
C C11 0.7671(4) 0.95243(7) -0.1585(4) 0.0243(4) Uani d . 1 . .
H H11A 0.9168 0.9329 -0.1487 0.029 Uiso calc R 1 . .
H H11B 0.6019 0.9390 -0.2521 0.029 Uiso calc R 1 . .
C C12 0.9530(4) 0.90556(6) 0.3433(4) 0.0215(4) Uani d . 1 . .
C C13 1.1447(4) 0.85176(7) 0.6038(4) 0.0309(5) Uani d . 1 . .
H H13A 1.2736 0.8713 0.7031 0.037 Uiso calc R 1 . .
H H13B 1.2301 0.8387 0.4844 0.037 Uiso calc R 1 . .
C C14 1.0676(4) 0.81910(7) 0.7625(4) 0.0269(5) Uani d . 1 . .
C C15 1.1859(5) 0.78017(7) 0.7770(5) 0.0355(6) Uani d . 1 . .
H H15 1.3004 0.7736 0.6746 0.043 Uiso calc R 1 . .
C C16 1.1382(5) 0.75094(8) 0.9394(5) 0.0394(6) Uani d . 1 . .
H H16 1.2225 0.7247 0.9493 0.047 Uiso calc R 1 . .
C C17 0.9694(5) 0.75974(8) 1.0862(4) 0.0347(5) Uani d . 1 . .
H H17 0.9395 0.7398 1.1991 0.042 Uiso calc R 1 . .
C C18 0.8429(5) 0.79800(8) 1.0684(4) 0.0358(6) Uani d . 1 . .
H H18 0.7217 0.8039 1.1656 0.043 Uiso calc R 1 . .
C C19 0.8938(5) 0.82745(7) 0.9084(4) 0.0315(5) Uani d . 1 . .
H H19 0.8087 0.8537 0.8984 0.038 Uiso calc R 1 . .

loop_
_atom_site_aniso_label
_atom_site_aniso_U_11
_atom_site_aniso_U_22
_atom_site_aniso_U_33
_atom_site_aniso_U_12
_atom_site_aniso_U_13
_atom_site_aniso_U_23
O1 0.0242(8) 0.0238(8) 0.0305(8) 0.0034(6) 0.0034(6) -0.0037(6)
O2 0.0306(9) 0.0285(8) 0.0460(10) 0.0027(7) 0.0122(7) -0.0117(7)
O3 0.0182(7) 0.0414(9) 0.0264(8) 0.0038(7) -0.0003(6) 0.0081(7)
O4 0.0185(7) 0.0398(9) 0.0280(7) -0.0006(7) 0.0031(6) 0.0156(7)
O5 0.0189(7) 0.0290(8) 0.0369(8) 0.0027(6) 0.0084(6) 0.0102(7)
O6 0.0179(7) 0.0238(7) 0.0278(8) 0.0034(6) 0.0052(6) 0.0083(6)
N1 0.0204(9) 0.0178(9) 0.0309(9) 0.0042(7) 0.0070(7) 0.0049(7)
N2 0.0186(8) 0.0203(8) 0.0268(9) 0.0048(7) 0.0022(7) 0.0048(7)
N3 0.0163(8) 0.0220(9) 0.0263(9) 0.0011(6) 0.0062(7) 0.0071(7)
C1 0.0250(11) 0.0201(10) 0.0265(11) -0.0013(8) 0.0088(8) 0.0037(8)
C2 0.0219(10) 0.0199(10) 0.0278(11) -0.0037(8) 0.0098(8) 0.0005(8)
C3 0.0196(10) 0.0229(10) 0.0332(11) -0.0014(8) 0.0071(8) -0.0020(9)
C4 0.0281(11) 0.0193(10) 0.0368(13) -0.0021(8) 0.0162(9) -0.0020(9)
C5 0.0379(13) 0.0275(12) 0.0288(11) -0.0028(10) 0.0102(10) -0.0021(9)
C6 0.0336(12) 0.0276(11) 0.0248(11) 0.0013(10) 0.0043(9) 0.0028(9)
C7 0.0298(12) 0.0246(11) 0.0480(14) 0.0019(9) 0.0147(10) -0.0025(11)
C8 0.0245(10) 0.0204(10) 0.0283(11) 0.0000(8) 0.0069(8) 0.0054(9)
C9 0.0165(9) 0.0198(10) 0.0244(10) -0.0010(8) 0.0036(7) 0.0049(8)
C10 0.0154(9) 0.0210(10) 0.0207(9) -0.0016(8) 0.0020(7) 0.0046(8)
C11 0.0245(11) 0.0261(11) 0.0225(10) 0.0002(8) 0.0059(8) 0.0040(9)
C12 0.0213(10) 0.0213(10) 0.0224(9) 0.0024(8) 0.0065(8) 0.0027(8)
C13 0.0222(11) 0.0295(12) 0.0396(13) 0.0071(9) 0.0047(9) 0.0159(11)
C14 0.0243(11) 0.0252(11) 0.0286(11) -0.0002(8) 0.0010(9) 0.0058(9)
C15 0.0369(14) 0.0303(12) 0.0428(14) 0.0085(10) 0.0166(11) 0.0103(11)
C16 0.0460(15) 0.0262(12) 0.0500(15) 0.0085(11) 0.0192(12) 0.0128(11)
C17 0.0452(15) 0.0279(12) 0.0314(12) -0.0017(10) 0.0099(10) 0.0071(10)
C18 0.0459(15) 0.0346(13) 0.0306(12) 0.0000(11) 0.0167(11) 0.0017(10)
C19 0.0368(13) 0.0239(12) 0.0344(13) 0.0038(9) 0.0098(10) 0.0028(10)

loop_
_atom_type_symbol
_atom_type_description
_atom_type_scat_dispersion_real
_atom_type_scat_dispersion_imag
_atom_type_scat_source
C C 0.0030 0.0020 'International Tables Vol C Tables 4.2.6.8 and 6.1.1.4'
H H 0.0000 0.0000 'International Tables Vol C Tables 4.2.6.8 and 6.1.1.4'
N N 0.0060 0.0030 'International Tables Vol C Tables 4.2.6.8 and 6.1.1.4'
O O 0.0110 0.0060 'International Tables Vol C Tables 4.2.6.8 and 6.1.1.4'

loop_
_geom_angle_atom_site_label_1
_geom_angle_atom_site_label_2
_geom_angle_atom_site_label_3
_geom_angle_site_symmetry_1
_geom_angle_site_symmetry_3
_geom_angle
_geom_angle_publ_flag
C2 O1 H1O . . 107(2) ?
C4 O2 C7 . . 117.93(18) ?
C11 O4 H4O . . 107(2) ?
C12 O6 C13 . . 114.04(16) ?
C8 N1 N2 . . 114.69(18) ?
C9 N2 N1 . . 119.74(17) ?
C9 N2 H2N . . 120.9(19) ?
N1 N2 H2N . . 119.3(18) ?
C12 N3 C10 . . 118.55(17) ?
C12 N3 H3N . . 120.1(17) ?
C10 N3 H3N . . 120.6(18) ?
C6 C1 C2 . . 117.9(2) ?
C6 C1 C8 . . 119.0(2) ?
C2 C1 C8 . . 123.06(19) ?
O1 C2 C3 . . 117.29(19) ?
O1 C2 C1 . . 122.32(19) ?
C3 C2 C1 . . 120.38(19) ?
C4 C3 C2 . . 119.7(2) ?
C4 C3 H3 . . 120.2 ?
C2 C3 H3 . . 120.2 ?
O2 C4 C3 . . 123.9(2) ?
O2 C4 C5 . . 115.7(2) ?
C3 C4 C5 . . 120.4(2) ?
C6 C5 C4 . . 119.6(2) ?
C6 C5 H5 . . 120.2 ?
C4 C5 H5 . . 120.2 ?
C5 C6 C1 . . 121.9(2) ?
C5 C6 H6 . . 119.1 ?
C1 C6 H6 . . 119.1 ?
O2 C7 H7A . . 109.5 ?
O2 C7 H7B . . 109.5 ?
H7A C7 H7B . . 109.5 ?
O2 C7 H7C . . 109.5 ?
H7A C7 H7C . . 109.5 ?
H7B C7 H7C . . 109.5 ?
N1 C8 C1 . . 120.96(19) ?
N1 C8 H8 . . 119.5 ?
C1 C8 H8 . . 119.5 ?
O3 C9 N2 . . 124.50(19) ?
O3 C9 C10 . . 120.36(19) ?
N2 C9 C10 . . 115.08(16) ?
N3 C10 C11 . . 111.51(16) ?
N3 C10 C9 . . 110.83(16) ?
C11 C10 C9 . . 109.62(16) ?
N3 C10 H10 . . 108.3 ?
C11 C10 H10 . . 108.3 ?
C9 C10 H10 . . 108.3 ?
O4 C11 C10 . . 110.37(17) ?
O4 C11 H11A . . 109.6 ?
C10 C11 H11A . . 109.6 ?
O4 C11 H11B . . 109.6 ?
C10 C11 H11B . . 109.6 ?
H11A C11 H11B . . 108.1 ?
O5 C12 O6 . . 124.06(19) ?
O5 C12 N3 . . 124.77(19) ?
O6 C12 N3 . . 111.17(17) ?
O6 C13 C14 . . 108.60(18) ?
O6 C13 H13A . . 110.0 ?
C14 C13 H13A . . 110.0 ?
O6 C13 H13B . . 110.0 ?
C14 C13 H13B . . 110.0 ?
H13A C13 H13B . . 108.4 ?
C19 C14 C15 . . 118.5(2) ?
C19 C14 C13 . . 121.8(2) ?
C15 C14 C13 . . 119.6(2) ?
C16 C15 C14 . . 120.6(2) ?
C16 C15 H15 . . 119.7 ?
C14 C15 H15 . . 119.7 ?
C17 C16 C15 . . 120.4(2) ?
C17 C16 H16 . . 119.8 ?
C15 C16 H16 . . 119.8 ?
C16 C17 C18 . . 119.7(2) ?
C16 C17 H17 . . 120.2 ?
C18 C17 H17 . . 120.2 ?
C19 C18 C17 . . 119.9(2) ?
C19 C18 H18 . . 120.1 ?
C17 C18 H18 . . 120.1 ?
C18 C19 C14 . . 120.9(2) ?
C18 C19 H19 . . 119.6 ?
C14 C19 H19 . . 119.6 ?

loop_
_geom_bond_atom_site_label_1
_geom_bond_atom_site_label_2
_geom_bond_site_symmetry_2
_geom_bond_distance
_geom_bond_publ_flag
O1 C2 . 1.349(3) ?
O1 H1O . 0.846(10) ?
O2 C4 . 1.365(3) ?
O2 C7 . 1.430(3) ?
O3 C9 . 1.231(2) ?
O4 C11 . 1.427(3) ?
O4 H4O . 0.840(10) ?
O5 C12 . 1.219(3) ?
O6 C12 . 1.349(2) ?
O6 C13 . 1.446(2) ?
N1 C8 . 1.291(3) ?
N1 N2 . 1.388(2) ?
N2 C9 . 1.332(3) ?
N2 H2N . 0.857(10) ?
N3 C12 . 1.351(3) ?
N3 C10 . 1.463(3) ?
N3 H3N . 0.861(10) ?
C1 C6 . 1.404(3) ?
C1 C2 . 1.410(3) ?
C1 C8 . 1.455(3) ?
C2 C3 . 1.398(3) ?
C3 C4 . 1.388(3) ?
C3 H3 . 0.9500 ?
C4 C5 . 1.396(3) ?
C5 C6 . 1.366(3) ?
C5 H5 . 0.9500 ?
C6 H6 . 0.9500 ?
C7 H7A . 0.9800 ?
C7 H7B . 0.9800 ?
C7 H7C . 0.9800 ?
C8 H8 . 0.9500 ?
C9 C10 . 1.529(3) ?
C10 C11 . 1.519(3) ?
C10 H10 . 1.0000 ?
C11 H11A . 0.9900 ?
C11 H11B . 0.9900 ?
C13 C14 . 1.505(3) ?
C13 H13A . 0.9900 ?
C13 H13B . 0.9900 ?
C14 C19 . 1.389(3) ?
C14 C15 . 1.393(3) ?
C15 C16 . 1.385(4) ?
C15 H15 . 0.9500 ?
C16 C17 . 1.376(4) ?
C16 H16 . 0.9500 ?
C17 C18 . 1.391(4) ?
C17 H17 . 0.9500 ?
C18 C19 . 1.387(3) ?
C18 H18 . 0.9500 ?
C19 H19 . 0.9500 ?

loop_
_geom_hbond_atom_site_label_D
_geom_hbond_atom_site_label_H
_geom_hbond_atom_site_label_A
_geom_hbond_site_symmetry_A
_geom_hbond_distance_DH
_geom_hbond_distance_HA
_geom_hbond_distance_DA
_geom_hbond_angle_DHA
O1 H1o N1 1_555 0.85(2) 1.91(2) 2.667(3) 149(3)
N2 H2n O4 1_556 0.857(18) 1.894(18) 2.742(2) 170(2)
N3 H3n O5 1_455 0.860(18) 2.175(17) 3.013(2) 165(2)
O4 H4o O3 1_655 0.838(15) 1.766(16) 2.594(2) 169(3)
C7 H7c Cg1 1_455 0.98 2.67 3.565(3) 151

loop_
_geom_torsion_atom_site_label_1
_geom_torsion_atom_site_label_2
_geom_torsion_atom_site_label_3
_geom_torsion_atom_site_label_4
_geom_torsion_site_symmetry_1
_geom_torsion_site_symmetry_2
_geom_torsion_site_symmetry_3
_geom_torsion_site_symmetry_4
_geom_torsion
_geom_torsion_publ_flag
C8 N1 N2 C9 . . . . -167.97(19) ?
C6 C1 C2 O1 . . . . -178.4(2) ?
C8 C1 C2 O1 . . . . 3.3(3) ?
C6 C1 C2 C3 . . . . 1.8(3) ?
C8 C1 C2 C3 . . . . -176.6(2) ?
O1 C2 C3 C4 . . . . 179.26(19) ?
C1 C2 C3 C4 . . . . -0.9(3) ?
C7 O2 C4 C3 . . . . -1.2(3) ?
C7 O2 C4 C5 . . . . 178.6(2) ?
C2 C3 C4 O2 . . . . 179.4(2) ?
C2 C3 C4 C5 . . . . -0.3(3) ?
O2 C4 C5 C6 . . . . -179.1(2) ?
C3 C4 C5 C6 . . . . 0.7(3) ?
C4 C5 C6 C1 . . . . 0.3(4) ?
C2 C1 C6 C5 . . . . -1.5(3) ?
C8 C1 C6 C5 . . . . 176.9(2) ?
N2 N1 C8 C1 . . . . 177.31(18) ?
C6 C1 C8 N1 . . . . -178.7(2) ?
C2 C1 C8 N1 . . . . -0.4(3) ?
N1 N2 C9 O3 . . . . -2.6(3) ?
N1 N2 C9 C10 . . . . 174.73(17) ?
C12 N3 C10 C11 . . . . 82.6(2) ?
C12 N3 C10 C9 . . . . -154.94(18) ?
O3 C9 C10 N3 . . . . -112.2(2) ?
N2 C9 C10 N3 . . . . 70.4(2) ?
O3 C9 C10 C11 . . . . 11.3(3) ?
N2 C9 C10 C11 . . . . -166.09(17) ?
N3 C10 C11 O4 . . . . -172.47(16) ?
C9 C10 C11 O4 . . . . 64.4(2) ?
C13 O6 C12 O5 . . . . 0.5(3) ?
C13 O6 C12 N3 . . . . 179.84(18) ?
C10 N3 C12 O5 . . . . -6.3(3) ?
C10 N3 C12 O6 . . . . 174.38(16) ?
C12 O6 C13 C14 . . . . 176.21(18) ?
O6 C13 C14 C19 . . . . -45.1(3) ?
O6 C13 C14 C15 . . . . 139.2(2) ?
C19 C14 C15 C16 . . . . -2.2(4) ?
C13 C14 C15 C16 . . . . 173.6(2) ?
C14 C15 C16 C17 . . . . 1.1(4) ?
C15 C16 C17 C18 . . . . 1.0(4) ?
C16 C17 C18 C19 . . . . -2.0(4) ?
C17 C18 C19 C14 . . . . 0.8(4) ?
C15 C14 C19 C18 . . . . 1.2(4) ?
C13 C14 C19 C18 . . . . -174.5(2) ?

loop_
_cod_related_entry_id
_cod_related_entry_database
_cod_related_entry_code
1 ChemSpider 30656357
